data_2312351
loop_
_publ_author_name
'Czapik, Agnieszka'
'Kwit, Marcin'

_publ_section_title
;
 Diversity of N-triphenylacetyl-L-tyrosine solvates with halogenated
 solvents.
;
_journal_coeditor_code EF3022
_journal_issue 'Pt 12'
_journal_name_full 'Acta crystallographica. Section C, Structural chemistry'
_journal_page_first 745
_journal_page_last 756
_journal_paper_doi 10.1107/S2053229621011098
_journal_volume 77
_journal_year 2021
_chemical_formula_iupac 'C29 H25 N O4, 1.5C H Cl3'
_chemical_formula_moiety 'C29 H25 N O4, 1.5(C H Cl3)'
_chemical_formula_sum 'C30.5 H26.5 Cl4.5 N O4'
_chemical_formula_weight 630.55
_chemical_name_systematic
;
<i>N</i>-Triphenylacetyl-<i>L</i>-tyrosine chloroform sesquisolvate
;
_space_group_crystal_system monoclinic
_space_group_IT_number 14
_space_group_name_Hall '-P 2ybc'
_space_group_name_H-M_alt 'P 1 21/c 1'
_atom_sites_solution_hydrogens mixed
_atom_sites_solution_primary direct
_audit_creation_method SHELXL-2018/3
_cell_angle_alpha 90
_cell_angle_beta 90.4958(13)
_cell_angle_gamma 90
_cell_formula_units_Z 4
_cell_length_a 10.00099(16)
_cell_length_b 9.33129(13)
_cell_length_c 31.8959(5)
_cell_measurement_reflns_used 7060
_cell_measurement_temperature 130(2)
_cell_measurement_theta_max 75.4910
_cell_measurement_theta_min 2.7480
_cell_volume 2976.48(8)
_computing_cell_refinement
;
CrysAlis PRO (Rigaku OD, 2021)
;
_computing_data_collection
;
CrysAlis PRO (Rigaku OD, 2021)
;
_computing_data_reduction
;
CrysAlis PRO (Rigaku OD, 2021)
;
_computing_structure_refinement
;
SHELXL2018 (Sheldrick, 2015<i>b</i>)
;
_computing_structure_solution
;
SHELXT2018 (Sheldrick, 2015<i>a</i>)
;
_diffrn_ambient_temperature 130(2)
_diffrn_detector_area_resol_mean 10.5384
_diffrn_measured_fraction_theta_full 1.000
_diffrn_measured_fraction_theta_max 0.985
_diffrn_measurement_device_type 'Rigaku SuperNova Single Source diffractometer with an Atlas detector'
_diffrn_measurement_method '\w scans'
_diffrn_radiation_type CuK\a
_diffrn_radiation_wavelength 1.54184
_diffrn_reflns_av_R_equivalents 0.0457
_diffrn_reflns_av_unetI/netI 0.0394
_diffrn_reflns_limit_h_max 12
_diffrn_reflns_limit_h_min -12
_diffrn_reflns_limit_k_max 11
_diffrn_reflns_limit_k_min -11
_diffrn_reflns_limit_l_max 31
_diffrn_reflns_limit_l_min -39
_diffrn_reflns_number 20990
_diffrn_reflns_theta_full 67.684
_diffrn_reflns_theta_max 76.250
_diffrn_reflns_theta_min 4.421
_diffrn_source 'micro-focus sealed X-ray tube'
_exptl_absorpt_coefficient_mu 4.331
_exptl_absorpt_correction_T_max 1.00000
_exptl_absorpt_correction_T_min 0.77292
_exptl_absorpt_correction_type multi-scan
_exptl_absorpt_process_details
;
(CrysAlis PRO; Rigaku OD, 2021)
;
_exptl_crystal_colour colourless
_exptl_crystal_density_diffrn 1.407
_exptl_crystal_description needle
_exptl_crystal_F_000 1300
_exptl_crystal_size_max 0.350
_exptl_crystal_size_mid 0.020
_exptl_crystal_size_min 0.020
_refine_diff_density_max 0.842
_refine_diff_density_min -0.840
_refine_ls_extinction_method none
_refine_ls_goodness_of_fit_ref 1.043
_refine_ls_hydrogen_treatment constr
_refine_ls_matrix_type full
_refine_ls_number_parameters 372
_refine_ls_number_reflns 6149
_refine_ls_number_restraints 0
_refine_ls_restrained_S_all 1.043
_refine_ls_R_factor_all 0.0747
_refine_ls_R_factor_gt 0.0577
_refine_ls_shift/su_max 0.000
_refine_ls_shift/su_mean 0.000
_refine_ls_structure_factor_coef Fsqd
_refine_ls_weighting_details 'w=1/[\s^2^(Fo^2^)+(0.0672P)^2^+2.6801P] where P=(Fo^2^+2Fc^2^)/3'
_refine_ls_weighting_scheme calc
_refine_ls_wR_factor_gt 0.1467
_refine_ls_wR_factor_ref 0.1584
_reflns_number_gt 4806
_reflns_number_total 6149
_reflns_threshold_expression 'I > 2\s(I)'
_cod_data_source_file ef3022sup1.cif
_cod_data_source_block V
_cod_original_sg_symbol_H-M 'P 21/c'
_cod_original_formula_sum 'C30.50 H26.50 Cl4.50 N O4'
_cod_database_code 2312351
_shelx_space_group_comment
;
The symmetry employed for this shelxl refinement is uniquely defined
by the following loop, which should always be used as a source of
symmetry information in preference to the above space-group names.
They are only intended as comments.
;
_shelx_estimated_absorpt_t_min 0.312
_shelx_estimated_absorpt_t_max 0.918

loop_
_space_group_symop_operation_xyz
'x, y, z'
'-x, y+1/2, -z+1/2'
'-x, -y, -z'
'x, -y-1/2, z-1/2'

loop_
_atom_site_type_symbol
_atom_site_label
_atom_site_fract_x
_atom_site_fract_y
_atom_site_fract_z
_atom_site_U_iso_or_equiv
_atom_site_adp_type
_atom_site_calc_flag
_atom_site_occupancy
_atom_site_disorder_assembly
_atom_site_disorder_group
O O1 0.5998(2) 0.9027(2) 0.46371(7) 0.0463(5) Uani d 1 . .
H H1 0.601302 0.962677 0.483333 0.070 Uiso calc 1 . .
O O2 0.3801(2) 0.9031(2) 0.47625(6) 0.0394(5) Uani d 1 . .
O O3 0.3674(2) 0.9053(2) 0.36910(7) 0.0449(5) Uani d 1 . .
O O4 0.5463(2) 0.1021(2) 0.35165(7) 0.0413(5) Uani d 1 . .
H H4 0.484214 0.044147 0.356663 0.062 Uiso calc 1 . .
N N1 0.3431(2) 0.7112(2) 0.40825(7) 0.0301(5) Uani d 1 . .
H H1A 0.291906 0.639579 0.416128 0.036 Uiso calc 1 . .
C C1 0.4771(3) 0.8568(3) 0.45795(9) 0.0331(6) Uani d 1 . .
C C2 0.4731(3) 0.7304(3) 0.42790(8) 0.0316(5) Uani d 1 . .
H H2 0.541510 0.745176 0.405637 0.038 Uiso calc 1 . .
C C3 0.5103(3) 0.5967(3) 0.45362(9) 0.0370(6) Uani d 1 . .
H H3A 0.597385 0.613108 0.467836 0.044 Uiso calc 1 . .
H H3B 0.442259 0.581654 0.475536 0.044 Uiso calc 1 . .
C C4 0.5197(3) 0.4633(3) 0.42706(8) 0.0339(6) Uani d 1 . .
C C5 0.6186(3) 0.4493(3) 0.39726(10) 0.0397(6) Uani d 1 . .
H H5 0.682056 0.524066 0.393959 0.048 Uiso calc 1 . .
C C6 0.6271(3) 0.3283(3) 0.37208(10) 0.0403(6) Uani d 1 . .
H H6 0.694858 0.321024 0.351502 0.048 Uiso calc 1 . .
C C7 0.5353(3) 0.2179(3) 0.37729(9) 0.0324(5) Uani d 1 . .
C C8 0.4369(3) 0.2292(3) 0.40749(8) 0.0333(6) Uani d 1 . .
H H8 0.375020 0.153300 0.411435 0.040 Uiso calc 1 . .
C C9 0.4292(3) 0.3518(3) 0.43191(9) 0.0358(6) Uani d 1 . .
H H9 0.360923 0.359684 0.452293 0.043 Uiso calc 1 . .
C C10 0.1607(3) 0.7723(3) 0.35860(8) 0.0268(5) Uani d 1 . .
C C11 0.1290(3) 0.6107(3) 0.36165(7) 0.0268(5) Uani d 1 . .
C C12 0.2152(3) 0.5126(3) 0.34268(8) 0.0305(5) Uani d 1 . .
H H12 0.292339 0.546646 0.328622 0.037 Uiso calc 1 . .
C C13 0.1901(3) 0.3663(3) 0.34406(8) 0.0324(6) Uani d 1 . .
H H13 0.248892 0.301274 0.330592 0.039 Uiso calc 1 . .
C C14 0.0790(3) 0.3150(3) 0.36510(8) 0.0341(6) Uani d 1 . .
H H14 0.061542 0.215049 0.366187 0.041 Uiso calc 1 . .
C C15 -0.0058(3) 0.4106(3) 0.38444(9) 0.0367(6) Uani d 1 . .
H H15 -0.081616 0.375530 0.398984 0.044 Uiso calc 1 . .
C C16 0.0178(3) 0.5579(3) 0.38298(8) 0.0322(5) Uani d 1 . .
H H16 -0.041531 0.622201 0.396466 0.039 Uiso calc 1 . .
C C17 0.3000(3) 0.8006(3) 0.37836(8) 0.0282(5) Uani d 1 . .
C C21 0.1579(3) 0.8235(3) 0.31226(8) 0.0291(5) Uani d 1 . .
C C26 0.1170(3) 0.7361(3) 0.27944(8) 0.0336(6) Uani d 1 . .
H H26 0.095988 0.638519 0.284794 0.040 Uiso calc 1 . .
C C25 0.1060(3) 0.7894(3) 0.23847(9) 0.0405(6) Uani d 1 . .
H H25 0.077869 0.727710 0.216400 0.049 Uiso calc 1 . .
C C24 0.1357(3) 0.9306(3) 0.22998(9) 0.0425(7) Uani d 1 . .
H H24 0.128782 0.966498 0.202176 0.051 Uiso calc 1 . .
C C23 0.1759(3) 1.0197(3) 0.26266(10) 0.0421(7) Uani d 1 . .
H H23 0.196655 1.117189 0.257109 0.050 Uiso calc 1 . .
C C22 0.1860(3) 0.9676(3) 0.30334(9) 0.0368(6) Uani d 1 . .
H H22 0.212161 1.030244 0.325400 0.044 Uiso calc 1 . .
C C31 0.0595(3) 0.8657(3) 0.38274(8) 0.0300(5) Uani d 1 . .
C C32 -0.0672(3) 0.8882(3) 0.36508(10) 0.0399(6) Uani d 1 . .
H H32 -0.089783 0.843632 0.339185 0.048 Uiso calc 1 . .
C C33 -0.1601(3) 0.9741(4) 0.38467(11) 0.0473(7) Uani d 1 . .
H H33 -0.245923 0.987401 0.372282 0.057 Uiso calc 1 . .
C C34 -0.1290(3) 1.0410(3) 0.42226(10) 0.0444(7) Uani d 1 . .
H H34 -0.192696 1.100561 0.435671 0.053 Uiso calc 1 . .
C C35 -0.0040(4) 1.0199(3) 0.44000(10) 0.0437(7) Uani d 1 . .
H H35 0.018509 1.065962 0.465659 0.052 Uiso calc 1 . .
C C36 0.0896(3) 0.9314(3) 0.42055(9) 0.0360(6) Uani d 1 . .
H H36 0.174545 0.916196 0.433375 0.043 Uiso calc 1 . .
Cl Cl1 0.71493(10) 0.92450(10) 0.26976(3) 0.0571(2) Uani d 1 . .
Cl Cl2 0.58506(12) 0.69569(12) 0.31441(3) 0.0687(3) Uani d 1 . .
Cl Cl3 0.49741(10) 0.77083(14) 0.23118(3) 0.0708(3) Uani d 1 . .
C C40 0.5626(4) 0.8377(4) 0.27843(11) 0.0516(8) Uani d 1 . .
H H40 0.497784 0.908009 0.290376 0.062 Uiso calc 1 . .
Cl Cl4 0.12260(18) 0.5933(2) 0.49947(5) 0.1123(5) Uani d 1 . .
C C41 0.0573(10) 0.4262(12) 0.4899(3) 0.081(3) Uani d 0.5 . .
H H41 0.070867 0.404577 0.460795 0.097 Uiso d 0.5 . .
Cl Cl5 0.1347(2) 0.3002(2) 0.51810(5) 0.0620(5) Uani d 0.5 . .

loop_
_atom_site_aniso_label
_atom_site_aniso_U_11
_atom_site_aniso_U_22
_atom_site_aniso_U_33
_atom_site_aniso_U_12
_atom_site_aniso_U_13
_atom_site_aniso_U_23
O1 0.0349(10) 0.0471(12) 0.0570(13) -0.0091(9) -0.0027(9) -0.0248(10)
O2 0.0352(10) 0.0398(11) 0.0432(11) -0.0020(9) -0.0058(8) -0.0130(9)
O3 0.0416(11) 0.0326(10) 0.0602(13) -0.0119(9) -0.0124(10) 0.0107(9)
O4 0.0419(11) 0.0291(10) 0.0531(12) -0.0047(8) 0.0088(9) -0.0094(9)
N1 0.0346(11) 0.0241(10) 0.0315(11) -0.0045(9) -0.0084(9) -0.0009(8)
C1 0.0357(14) 0.0280(12) 0.0356(13) -0.0017(11) -0.0084(11) -0.0027(11)
C2 0.0366(14) 0.0268(12) 0.0311(12) -0.0001(11) -0.0082(10) -0.0032(10)
C3 0.0464(16) 0.0293(13) 0.0350(14) 0.0042(12) -0.0136(12) -0.0024(11)
C4 0.0399(14) 0.0273(12) 0.0343(13) 0.0030(11) -0.0144(11) 0.0010(11)
C5 0.0361(14) 0.0257(13) 0.0570(18) -0.0046(11) -0.0069(13) 0.0025(12)
C6 0.0339(14) 0.0330(14) 0.0540(17) -0.0017(12) 0.0053(12) -0.0021(13)
C7 0.0331(13) 0.0240(12) 0.0399(14) 0.0020(10) -0.0044(11) -0.0002(10)
C8 0.0368(14) 0.0272(12) 0.0360(14) -0.0001(11) -0.0024(11) 0.0023(11)
C9 0.0416(15) 0.0326(13) 0.0332(13) 0.0019(12) -0.0026(11) 0.0003(11)
C10 0.0303(12) 0.0230(11) 0.0271(12) -0.0020(9) -0.0038(9) -0.0012(9)
C11 0.0319(12) 0.0237(11) 0.0247(11) -0.0045(10) -0.0075(9) 0.0001(9)
C12 0.0331(13) 0.0286(12) 0.0298(12) -0.0033(10) -0.0025(10) -0.0007(10)
C13 0.0399(14) 0.0257(12) 0.0315(13) -0.0007(11) -0.0072(11) -0.0025(10)
C14 0.0446(15) 0.0231(12) 0.0344(13) -0.0075(11) -0.0072(11) 0.0033(10)
C15 0.0381(14) 0.0349(14) 0.0371(14) -0.0099(12) 0.0004(11) 0.0047(12)
C16 0.0365(14) 0.0292(13) 0.0308(13) -0.0038(11) -0.0012(10) 0.0009(10)
C17 0.0321(13) 0.0216(11) 0.0308(12) -0.0013(10) -0.0023(10) -0.0022(9)
C21 0.0302(12) 0.0270(12) 0.0299(12) 0.0003(10) -0.0030(10) 0.0034(10)
C26 0.0412(14) 0.0284(13) 0.0312(13) -0.0008(11) -0.0056(11) 0.0011(10)
C25 0.0484(17) 0.0420(15) 0.0310(14) 0.0041(13) -0.0072(12) 0.0006(12)
C24 0.0485(17) 0.0459(16) 0.0330(14) 0.0069(14) -0.0015(12) 0.0097(13)
C23 0.0498(17) 0.0326(14) 0.0438(16) 0.0026(13) 0.0011(13) 0.0108(12)
C22 0.0427(15) 0.0288(13) 0.0387(15) -0.0003(11) -0.0026(12) 0.0017(11)
C31 0.0330(13) 0.0241(11) 0.0328(13) -0.0016(10) -0.0001(10) 0.0020(10)
C32 0.0364(15) 0.0402(15) 0.0430(15) 0.0022(12) -0.0037(12) -0.0058(13)
C33 0.0344(15) 0.0461(17) 0.062(2) 0.0054(13) 0.0015(14) -0.0003(15)
C34 0.0485(17) 0.0319(14) 0.0531(18) 0.0039(13) 0.0132(14) 0.0002(13)
C35 0.0596(19) 0.0354(15) 0.0364(15) 0.0048(14) 0.0047(13) -0.0039(12)
C36 0.0428(15) 0.0311(13) 0.0340(14) 0.0026(12) -0.0024(11) -0.0010(11)
Cl1 0.0670(5) 0.0562(5) 0.0481(4) -0.0089(4) -0.0007(4) -0.0055(4)
Cl2 0.0845(7) 0.0692(6) 0.0526(5) 0.0086(5) 0.0197(5) 0.0112(4)
Cl3 0.0555(5) 0.0964(8) 0.0604(5) -0.0034(5) -0.0132(4) -0.0104(5)
C40 0.0529(19) 0.056(2) 0.0462(18) 0.0104(16) 0.0047(14) -0.0040(15)
Cl4 0.1073(11) 0.1421(15) 0.0876(9) 0.0205(10) 0.0117(8) 0.0003(9)
C41 0.091(7) 0.102(7) 0.050(4) 0.028(6) 0.030(4) 0.017(5)
Cl5 0.0652(11) 0.0747(12) 0.0461(9) -0.0163(9) 0.0030(7) -0.0053(8)

loop_
_atom_type_symbol
_atom_type_description
_atom_type_scat_dispersion_real
_atom_type_scat_dispersion_imag
_atom_type_scat_source
C C 0.0181 0.0091 'International Tables Vol C Tables 4.2.6.8 and 6.1.1.4'
H H 0.0000 0.0000 'International Tables Vol C Tables 4.2.6.8 and 6.1.1.4'
Cl Cl 0.3639 0.7018 'International Tables Vol C Tables 4.2.6.8 and 6.1.1.4'
N N 0.0311 0.0180 'International Tables Vol C Tables 4.2.6.8 and 6.1.1.4'
O O 0.0492 0.0322 'International Tables Vol C Tables 4.2.6.8 and 6.1.1.4'

loop_
_geom_angle_atom_site_label_1
_geom_angle_atom_site_label_2
_geom_angle_atom_site_label_3
_geom_angle_site_symmetry_1
_geom_angle_site_symmetry_3
_geom_angle
_geom_angle_publ_flag
C1 O1 H1 . . 109.5 ?
C7 O4 H4 . . 109.5 ?
C17 N1 C2 . . 121.0(2) ?
C17 N1 H1A . . 119.5 ?
C2 N1 H1A . . 119.5 ?
O2 C1 O1 . . 124.5(2) ?
O2 C1 C2 . . 124.2(2) ?
O1 C1 C2 . . 111.2(2) ?
N1 C2 C1 . . 112.8(2) ?
N1 C2 C3 . . 110.0(2) ?
C1 C2 C3 . . 106.8(2) ?
N1 C2 H2 . . 109.1 ?
C1 C2 H2 . . 109.1 ?
C3 C2 H2 . . 109.1 ?
C4 C3 C2 . . 112.7(2) ?
C4 C3 H3A . . 109.1 ?
C2 C3 H3A . . 109.1 ?
C4 C3 H3B . . 109.1 ?
C2 C3 H3B . . 109.1 ?
H3A C3 H3B . . 107.8 ?
C5 C4 C9 . . 118.4(3) ?
C5 C4 C3 . . 120.8(3) ?
C9 C4 C3 . . 120.8(3) ?
C4 C5 C6 . . 121.5(3) ?
C4 C5 H5 . . 119.3 ?
C6 C5 H5 . . 119.3 ?
C5 C6 C7 . . 119.3(3) ?
C5 C6 H6 . . 120.4 ?
C7 C6 H6 . . 120.4 ?
O4 C7 C8 . . 122.7(2) ?
O4 C7 C6 . . 117.3(3) ?
C8 C7 C6 . . 119.9(3) ?
C9 C8 C7 . . 119.8(3) ?
C9 C8 H8 . . 120.1 ?
C7 C8 H8 . . 120.1 ?
C8 C9 C4 . . 121.1(3) ?
C8 C9 H9 . . 119.5 ?
C4 C9 H9 . . 119.5 ?
C11 C10 C31 . . 112.5(2) ?
C11 C10 C17 . . 109.0(2) ?
C31 C10 C17 . . 107.0(2) ?
C11 C10 C21 . . 111.0(2) ?
C31 C10 C21 . . 107.1(2) ?
C17 C10 C21 . . 110.1(2) ?
C16 C11 C12 . . 118.4(2) ?
C16 C11 C10 . . 122.7(2) ?
C12 C11 C10 . . 118.9(2) ?
C13 C12 C11 . . 121.1(3) ?
C13 C12 H12 . . 119.4 ?
C11 C12 H12 . . 119.4 ?
C14 C13 C12 . . 120.0(3) ?
C14 C13 H13 . . 120.0 ?
C12 C13 H13 . . 120.0 ?
C15 C14 C13 . . 119.4(2) ?
C15 C14 H14 . . 120.3 ?
C13 C14 H14 . . 120.3 ?
C14 C15 C16 . . 121.1(3) ?
C14 C15 H15 . . 119.5 ?
C16 C15 H15 . . 119.5 ?
C15 C16 C11 . . 120.0(3) ?
C15 C16 H16 . . 120.0 ?
C11 C16 H16 . . 120.0 ?
O3 C17 N1 . . 119.7(2) ?
O3 C17 C10 . . 122.2(2) ?
N1 C17 C10 . . 117.9(2) ?
C26 C21 C22 . . 118.0(2) ?
C26 C21 C10 . . 122.7(2) ?
C22 C21 C10 . . 119.0(2) ?
C21 C26 C25 . . 121.0(3) ?
C21 C26 H26 . . 119.5 ?
C25 C26 H26 . . 119.5 ?
C24 C25 C26 . . 120.5(3) ?
C24 C25 H25 . . 119.8 ?
C26 C25 H25 . . 119.8 ?
C25 C24 C23 . . 119.1(3) ?
C25 C24 H24 . . 120.5 ?
C23 C24 H24 . . 120.5 ?
C22 C23 C24 . . 120.6(3) ?
C22 C23 H23 . . 119.7 ?
C24 C23 H23 . . 119.7 ?
C23 C22 C21 . . 120.8(3) ?
C23 C22 H22 . . 119.6 ?
C21 C22 H22 . . 119.6 ?
C36 C31 C32 . . 118.3(3) ?
C36 C31 C10 . . 123.0(2) ?
C32 C31 C10 . . 118.6(2) ?
C33 C32 C31 . . 121.0(3) ?
C33 C32 H32 . . 119.5 ?
C31 C32 H32 . . 119.5 ?
C32 C33 C34 . . 120.5(3) ?
C32 C33 H33 . . 119.8 ?
C34 C33 H33 . . 119.8 ?
C35 C34 C33 . . 119.1(3) ?
C35 C34 H34 . . 120.5 ?
C33 C34 H34 . . 120.5 ?
C34 C35 C36 . . 120.7(3) ?
C34 C35 H35 . . 119.7 ?
C36 C35 H35 . . 119.7 ?
C31 C36 C35 . . 120.4(3) ?
C31 C36 H36 . . 119.8 ?
C35 C36 H36 . . 119.8 ?
Cl1 C40 Cl3 . . 110.30(19) ?
Cl1 C40 Cl2 . . 110.1(2) ?
Cl3 C40 Cl2 . . 109.7(2) ?
Cl1 C40 H40 . . 108.9 ?
Cl3 C40 H40 . . 108.9 ?
Cl2 C40 H40 . . 108.9 ?
C41 Cl4 C41 . 3_566 64.7(5) ?
Cl5 C41 Cl4 . . 111.7(6) ?
Cl5 C41 Cl4 . 3_566 106.3(5) ?
Cl4 C41 Cl4 . 3_566 115.3(5) ?
Cl5 C41 C41 . 3_566 127.1(7) ?
Cl4 C41 C41 . 3_566 60.8(6) ?
Cl4 C41 C41 3_566 3_566 54.5(5) ?
Cl5 C41 H41 . . 107.7 ?
Cl4 C41 H41 . . 107.8 ?
Cl4 C41 H41 3_566 . 107.7 ?
C41 C41 H41 3_566 . 124.7 ?

loop_
_geom_bond_atom_site_label_1
_geom_bond_atom_site_label_2
_geom_bond_site_symmetry_2
_geom_bond_distance
_geom_bond_publ_flag
O1 C1 . 1.311(3) ?
O1 H1 . 0.8400 ?
O2 C1 . 1.216(4) ?
O3 C17 . 1.224(3) ?
O4 C7 . 1.359(3) ?
O4 H4 . 0.8400 ?
N1 C17 . 1.335(3) ?
N1 C2 . 1.449(3) ?
N1 H1A . 0.8800 ?
C1 C2 . 1.520(4) ?
C2 C3 . 1.538(4) ?
C2 H2 . 1.0000 ?
C3 C4 . 1.509(4) ?
C3 H3A . 0.9900 ?
C3 H3B . 0.9900 ?
C4 C5 . 1.383(4) ?
C4 C9 . 1.388(4) ?
C5 C6 . 1.389(4) ?
C5 H5 . 0.9500 ?
C6 C7 . 1.391(4) ?
C6 H6 . 0.9500 ?
C7 C8 . 1.387(4) ?
C8 C9 . 1.386(4) ?
C8 H8 . 0.9500 ?
C9 H9 . 0.9500 ?
C10 C11 . 1.544(3) ?
C10 C31 . 1.546(4) ?
C10 C17 . 1.547(3) ?
C10 C21 . 1.553(3) ?
C11 C16 . 1.398(4) ?
C11 C12 . 1.399(4) ?
C12 C13 . 1.389(4) ?
C12 H12 . 0.9500 ?
C13 C14 . 1.388(4) ?
C13 H13 . 0.9500 ?
C14 C15 . 1.380(4) ?
C14 H14 . 0.9500 ?
C15 C16 . 1.395(4) ?
C15 H15 . 0.9500 ?
C16 H16 . 0.9500 ?
C21 C26 . 1.386(4) ?
C21 C22 . 1.404(4) ?
C26 C25 . 1.401(4) ?
C26 H26 . 0.9500 ?
C25 C24 . 1.378(4) ?
C25 H25 . 0.9500 ?
C24 C23 . 1.390(5) ?
C24 H24 . 0.9500 ?
C23 C22 . 1.388(4) ?
C23 H23 . 0.9500 ?
C22 H22 . 0.9500 ?
C31 C36 . 1.384(4) ?
C31 C32 . 1.398(4) ?
C32 C33 . 1.380(4) ?
C32 H32 . 0.9500 ?
C33 C34 . 1.385(5) ?
C33 H33 . 0.9500 ?
C34 C35 . 1.382(5) ?
C34 H34 . 0.9500 ?
C35 C36 . 1.398(4) ?
C35 H35 . 0.9500 ?
C36 H36 . 0.9500 ?
Cl1 C40 . 1.750(4) ?
Cl2 C40 . 1.766(4) ?
Cl3 C40 . 1.751(4) ?
C40 H40 . 1.0000 ?
Cl4 C41 . 1.717(12) ?
Cl4 C41 3_566 1.843(10) ?
C41 Cl5 . 1.667(9) ?
C41 C41 3_566 1.908(18) ?
C41 H41 . 0.9600 ?

loop_
_geom_hbond_atom_site_label_D
_geom_hbond_atom_site_label_H
_geom_hbond_atom_site_label_A
_geom_hbond_site_symmetry_A
_geom_hbond_distance_DH
_geom_hbond_distance_HA
_geom_hbond_distance_DA
_geom_hbond_angle_DHA
_geom_hbond_publ_flag
O1 H1 O2 3_676 0.84 1.81 2.643(3) 174.6 yes
O4 H4 O3 1_545 0.84 1.79 2.628(3) 173.0 yes
C22 H22 O3 . 0.95 2.38 2.822(4) 107.8 yes

loop_
_geom_torsion_atom_site_label_1
_geom_torsion_atom_site_label_2
_geom_torsion_atom_site_label_3
_geom_torsion_atom_site_label_4
_geom_torsion_site_symmetry_1
_geom_torsion_site_symmetry_2
_geom_torsion_site_symmetry_3
_geom_torsion_site_symmetry_4
_geom_torsion
_geom_torsion_publ_flag
C17 N1 C2 C1 . . . . 73.3(3) ?
C17 N1 C2 C3 . . . . -167.6(2) ?
O2 C1 C2 N1 . . . . 26.5(4) ?
O1 C1 C2 N1 . . . . -157.8(2) ?
O2 C1 C2 C3 . . . . -94.4(3) ?
O1 C1 C2 C3 . . . . 81.2(3) ?
N1 C2 C3 C4 . . . . 61.2(3) ?
C1 C2 C3 C4 . . . . -176.1(2) ?
C2 C3 C4 C5 . . . . 66.5(3) ?
C2 C3 C4 C9 . . . . -113.4(3) ?
C9 C4 C5 C6 . . . . 1.1(4) ?
C3 C4 C5 C6 . . . . -178.9(3) ?
C4 C5 C6 C7 . . . . -0.9(5) ?
C5 C6 C7 O4 . . . . 179.3(3) ?
C5 C6 C7 C8 . . . . -0.2(4) ?
O4 C7 C8 C9 . . . . -178.4(3) ?
C6 C7 C8 C9 . . . . 1.1(4) ?
C7 C8 C9 C4 . . . . -0.9(4) ?
C5 C4 C9 C8 . . . . -0.2(4) ?
C3 C4 C9 C8 . . . . 179.7(2) ?
C31 C10 C11 C16 . . . . 1.9(3) ?
C17 C10 C11 C16 . . . . 120.4(3) ?
C21 C10 C11 C16 . . . . -118.1(3) ?
C31 C10 C11 C12 . . . . -177.5(2) ?
C17 C10 C11 C12 . . . . -59.0(3) ?
C21 C10 C11 C12 . . . . 62.5(3) ?
C16 C11 C12 C13 . . . . 1.4(4) ?
C10 C11 C12 C13 . . . . -179.1(2) ?
C11 C12 C13 C14 . . . . -1.1(4) ?
C12 C13 C14 C15 . . . . 0.2(4) ?
C13 C14 C15 C16 . . . . 0.4(4) ?
C14 C15 C16 C11 . . . . 0.0(4) ?
C12 C11 C16 C15 . . . . -0.9(4) ?
C10 C11 C16 C15 . . . . 179.7(2) ?
C2 N1 C17 O3 . . . . -4.4(4) ?
C2 N1 C17 C10 . . . . 179.5(2) ?
C11 C10 C17 O3 . . . . 156.7(3) ?
C31 C10 C17 O3 . . . . -81.4(3) ?
C21 C10 C17 O3 . . . . 34.7(3) ?
C11 C10 C17 N1 . . . . -27.3(3) ?
C31 C10 C17 N1 . . . . 94.6(3) ?
C21 C10 C17 N1 . . . . -149.3(2) ?
C11 C10 C21 C26 . . . . 6.7(3) ?
C31 C10 C21 C26 . . . . -116.4(3) ?
C17 C10 C21 C26 . . . . 127.5(3) ?
C11 C10 C21 C22 . . . . -179.3(2) ?
C31 C10 C21 C22 . . . . 57.5(3) ?
C17 C10 C21 C22 . . . . -58.5(3) ?
C22 C21 C26 C25 . . . . 1.0(4) ?
C10 C21 C26 C25 . . . . 175.0(3) ?
C21 C26 C25 C24 . . . . -0.1(5) ?
C26 C25 C24 C23 . . . . -0.4(5) ?
C25 C24 C23 C22 . . . . -0.1(5) ?
C24 C23 C22 C21 . . . . 1.0(5) ?
C26 C21 C22 C23 . . . . -1.5(4) ?
C10 C21 C22 C23 . . . . -175.7(3) ?
C11 C10 C31 C36 . . . . 105.9(3) ?
C17 C10 C31 C36 . . . . -13.8(3) ?
C21 C10 C31 C36 . . . . -131.9(3) ?
C11 C10 C31 C32 . . . . -75.9(3) ?
C17 C10 C31 C32 . . . . 164.4(2) ?
C21 C10 C31 C32 . . . . 46.3(3) ?
C36 C31 C32 C33 . . . . 0.2(4) ?
C10 C31 C32 C33 . . . . -178.0(3) ?
C31 C32 C33 C34 . . . . 0.5(5) ?
C32 C33 C34 C35 . . . . -0.4(5) ?
C33 C34 C35 C36 . . . . -0.5(5) ?
C32 C31 C36 C35 . . . . -1.1(4) ?
C10 C31 C36 C35 . . . . 177.1(3) ?
C34 C35 C36 C31 . . . . 1.3(5) ?
C41 Cl4 C41 Cl5 3_566 . . . -121.5(7) ?
C41 Cl4 C41 Cl4 3_566 . . 3_566 0.0000(10) ?

_cod_database_fobs_code 2312351
